data_1549010
loop_
_publ_author_name
'Remy, Simon'
'Olivon, Florent'
'Desrat, Sandy'
'Blanchard, Florent'
'Eparvier, V\'eronique'
'Leyssen, Pieter'
'Neyts, Johan'
'Roussi, Fanny'
'Touboul, David'
'Litaudon, Marc'

_publ_section_title
;
 Structurally Diverse Diterpenoids from Sandwithia guyanensis
;
_journal_name_full 'Journal of Natural Products'
_journal_paper_doi 10.1021/acs.jnatprod.7b01025
_journal_year 2018
_chemical_absolute_configuration ad
_chemical_formula_moiety '2(C20 H30 O4), C H4 O'
_chemical_formula_sum 'C41 H64 O9'
_chemical_formula_weight 700.92
_space_group_crystal_system orthorhombic
_space_group_IT_number 20
_space_group_name_Hall 'C 2c 2'
_space_group_name_H-M_alt 'C 2 2 21'
_symmetry_space_group_name_Hall 'C 2c 2'
_symmetry_space_group_name_H-M 'C 2 2 21'
_atom_sites_solution_hydrogens geom
_atom_sites_solution_primary dual
_audit_creation_date 2016-11-03
_audit_creation_method
;
Olex2 1.2
(compiled 2016.09.09 svn.r3337 for OlexSys, GUI svn.r5227)
;
_cell_angle_alpha 90
_cell_angle_beta 90
_cell_angle_gamma 90
_cell_formula_units_Z 12
_cell_length_a 7.8136(4)
_cell_length_b 22.8068(11)
_cell_length_c 65.613(5)
_cell_measurement_reflns_used 14136
_cell_measurement_temperature 293
_cell_measurement_theta_max 71.2
_cell_measurement_theta_min 2.7
_cell_volume 11692.4(12)
_computing_cell_refinement
;
CrystalClear-SM Expert 2.0 r16 (Rigaku, 2014)
;
_computing_data_collection
;
CrystalClear-SM Expert 2.0 r16 (Rigaku, 2014)
;
_computing_data_reduction
;
CrystalClear-SM Expert 2.0 r16 (Rigaku, 2014)
;
_computing_molecular_graphics 'Olex2 (Dolomanov et al., 2009)'
_computing_publication_material 'Olex2 (Dolomanov et al., 2009)'
_computing_structure_refinement 'XL (Sheldrick, 2008)'
_computing_structure_solution 'ShelXT (Sheldrick, 2015)'
_diffrn_ambient_temperature 293
_diffrn_detector RX
_diffrn_detector_area_resol_mean 10.0000
_diffrn_measured_fraction_theta_full 0.998
_diffrn_measured_fraction_theta_max 0.986
_diffrn_measurement_details
;
scan:
    Number of images: 36
               Slice: 20.0000 - 200.0000
         Image width: 5.0000
            Exp time: 600.0000
       Rotation axis: Omega
               Omega: 0.0000
                 Chi: 54.0000
                 Phi: 180.0000
                 XTD: 127.4000
              2theta: 0.0000
scan:
    Number of images: 35
               Slice: 23.0000 - 198.0000
         Image width: 5.0000
            Exp time: 600.0000
       Rotation axis: Omega
               Omega: 0.0000
                 Chi: 54.0000
                 Phi: 270.0000
                 XTD: 127.4000
              2theta: 0.0000
scan:
    Number of images: 36
               Slice: 20.0000 - 200.0000
         Image width: 5.0000
            Exp time: 600.0000
       Rotation axis: Omega
               Omega: 0.0000
                 Chi: 54.0000
                 Phi: 90.0000
                 XTD: 127.4000
              2theta: 0.0000
scan:
    Number of images: 31
               Slice: 42.0000 - 197.0000
         Image width: 5.0000
            Exp time: 600.0000
       Rotation axis: Omega
               Omega: 0.0000
                 Chi: 54.0000
                 Phi: 0.0000
                 XTD: 127.4000
              2theta: 0.0000
;
_diffrn_measurement_device
;
Crystal Goniometer
;
_diffrn_measurement_device_type
;
Rigaku RAXIS conversion
;
_diffrn_measurement_method 'profile data from \w-scans'
_diffrn_measurement_specimen_support Fiber
_diffrn_orient_matrix_type FS_PROCESS
_diffrn_orient_matrix_UB_11 -0.073159
_diffrn_orient_matrix_UB_12 0.007096
_diffrn_orient_matrix_UB_13 0.012260
_diffrn_orient_matrix_UB_21 -0.093406
_diffrn_orient_matrix_UB_22 0.015245
_diffrn_orient_matrix_UB_23 -0.008971
_diffrn_orient_matrix_UB_31 -0.047984
_diffrn_orient_matrix_UB_32 -0.040494
_diffrn_orient_matrix_UB_33 -0.001229
_diffrn_radiation_monochromator Confocal
_diffrn_radiation_type CuK\a
_diffrn_radiation_wavelength 1.54178
_diffrn_reflns_av_R_equivalents 0.1031
_diffrn_reflns_av_unetI/netI 0.1391
_diffrn_reflns_Laue_measured_fraction_full 0.998
_diffrn_reflns_Laue_measured_fraction_max 0.986
_diffrn_reflns_limit_h_max 9
_diffrn_reflns_limit_h_min -9
_diffrn_reflns_limit_k_max 27
_diffrn_reflns_limit_k_min -23
_diffrn_reflns_limit_l_max 76
_diffrn_reflns_limit_l_min -77
_diffrn_reflns_number 50476
_diffrn_reflns_point_group_measured_fraction_full 0.989
_diffrn_reflns_point_group_measured_fraction_max 0.966
_diffrn_reflns_theta_full 67.679
_diffrn_reflns_theta_max 72.347
_diffrn_reflns_theta_min 2.694
_diffrn_source 'Rotating Anode'
_diffrn_source_current 40.0
_diffrn_source_power 2.0
_diffrn_source_voltage 50.0
_exptl_absorpt_coefficient_mu 0.664
_exptl_absorpt_correction_T_max 1.000
_exptl_absorpt_correction_T_min 0.735
_exptl_absorpt_correction_type multi-scan
_exptl_absorpt_process_details 'FS_ABSCOR (Rigaku, 2009)'
_exptl_crystal_colour Colorless
_exptl_crystal_density_diffrn 1.195
_exptl_crystal_density_method 'not measured'
_exptl_crystal_description Prism
_exptl_crystal_F_000 4587
_exptl_crystal_size_max 0.17
_exptl_crystal_size_mid 0.14
_exptl_crystal_size_min 0.11
_refine_diff_density_max 0.151
_refine_diff_density_min -0.167
_refine_diff_density_rms 0.040
_refine_ls_abs_structure_details
;
 Flack x determined using 1017 quotients [(I+)-(I-)]/[(I+)+(I-)]
 (Parsons, Flack and Wagner, Acta Cryst. B69 (2013) 249-259).
;
_refine_ls_abs_structure_Flack -0.04(16)
_refine_ls_extinction_method none
_refine_ls_goodness_of_fit_ref 0.944
_refine_ls_hydrogen_treatment constr
_refine_ls_matrix_type full
_refine_ls_number_parameters 713
_refine_ls_number_reflns 11178
_refine_ls_number_restraints 3
_refine_ls_restrained_S_all 0.944
_refine_ls_R_factor_all 0.1997
_refine_ls_R_factor_gt 0.0795
_refine_ls_shift/su_max 0.000
_refine_ls_shift/su_mean 0.000
_refine_ls_structure_factor_coef Fsqd
_refine_ls_weighting_details 'w=1/[\s^2^(Fo^2^)+(0.0695P)^2^] where P=(Fo^2^+2Fc^2^)/3'
_refine_ls_weighting_scheme calc
_refine_ls_wR_factor_gt 0.1422
_refine_ls_wR_factor_ref 0.1907
_reflns_Friedel_coverage 0.767
_reflns_Friedel_fraction_full 0.979
_reflns_Friedel_fraction_max 0.942
_reflns_number_gt 4078
_reflns_number_total 11178
_reflns_threshold_expression 'I > 2\s(I)'
_cod_data_source_file np7b01025_si_005.cif
_cod_data_source_block shelxl
_cod_depositor_comments
;
The following automatic conversions were performed:

'_exptl_absorpt_correction_type' value 'Multi-scan' changed to
'multi-scan' according to
/home/data/users/saulius/crontab/automatic-downloads/rss-feeds/ACS/lib/dictionaries/cif_core.dic
dictionary named 'cif_core.dic' version 2.4.2 from 2011-04-26.

Automatic conversion script
Id: cif_fix_values 4973 2017-02-22 13:04:09Z antanas 
;
_cod_original_cell_volume 11692.5(12)
_cod_database_code 1549010
_shelx_space_group_comment
;
The symmetry employed for this shelxl refinement is uniquely defined
by the following loop, which should always be used as a source of
symmetry information in preference to the above space-group names.
They are only intended as comments.
;
_shelx_estimated_absorpt_t_max 0.931
_shelx_estimated_absorpt_t_min 0.895
_olex2_refinement_description
;
1. Fixed Uiso
 At 1.2 times of:
  All C(H) groups, All C(H,H) groups
 At 1.5 times of:
  All C(H,H,H) groups, All O(H) groups
2. Rigid body (RIGU) restrains
 O28, C27
 with sigma for 1-2 distances of 0.004 and sigma for 1-3 distances of 0.004
3. Others
 Fixed Sof: O28(0.5) H28(0.5) C27(0.5) H27A(0.5) H27B(0.5) H27C(0.5)
4.a Ternary CH refined with riding coordinates:
 C2A(H2A), C3A(H3A), C5A(H5A), C9A(H9A), C11A(H11A), C12A(H12A), C2B(H2B),
 C3B(H3B), C5B(H5B), C9B(H9B), C11B(H11B), C12B(H12B), C2(H2), C3(H3), C5(H5),
 C9(H9), C11(H11), C12(H12)
4.b Secondary CH2 refined with riding coordinates:
 C1A(H1AA,H1AB), C7A(H7AA,H7AB), C8A(H8AA,H8AB), C1B(H1BA,H1BB), C7B(H7BA,
 H7BB), C8B(H8BA,H8BB), C1(H1A,H1B), C7(H7A,H7B), C8(H8A,H8B)
4.c Idealised Me refined as rotating group:
 C16A(H16A,H16B,H16C), C17A(H17A,H17B,H17C), C18A(H18A,H18B,H18C), C19A(H19A,
 H19B,H19C), C20A(H20A,H20B,H20C), C16B(H16D,H16E,H16F), C17B(H17D,H17E,H17F),
 C18B(H18D,H18E,H18F), C19B(H19D,H19E,H19F), C20B(H20D,H20E,H20F), C16(H16G,
 H16H,H16I), C17(H17G,H17H,H17I), C18(H18G,H18H,H18I), C19(H19G,H19H,H19I),
 C20(H20G,H20H,H20I), C25(H25A,H25B,H25C), C27(H27A,H27B,H27C)
4.d Idealised tetrahedral OH refined as rotating group:
 O21A(H21A), O22A(H22A), O24A(H24A), O21B(H21B), O22B(H22B), O24B(H24B),
 O21(H21), O22(H22), O24(H24), O26(H26), O28(H28)
;
_shelx_shelxl_version_number 2016/6
_olex2_submission_special_instructions 'No special instructions were received'

loop_
_space_group_symop_operation_xyz
'x, y, z'
'-x, -y, z+1/2'
'-x, y, -z+1/2'
'x, -y, -z'
'x+1/2, y+1/2, z'
'-x+1/2, -y+1/2, z+1/2'
'-x+1/2, y+1/2, -z+1/2'
'x+1/2, -y+1/2, -z'

loop_
_atom_site_label
_atom_site_type_symbol
_atom_site_fract_x
_atom_site_fract_y
_atom_site_fract_z
_atom_site_U_iso_or_equiv
_atom_site_adp_type
_atom_site_occupancy
_atom_site_site_symmetry_order
_atom_site_calc_flag
_atom_site_refinement_flags_posn
_atom_site_refinement_flags_adp
_atom_site_refinement_flags_occupancy
_atom_site_disorder_assembly
_atom_site_disorder_group
C1A C 0.7265(11) 0.4360(3) 0.52736(13) 0.083(3) Uani 1 1 d . . . . .
H1AA H 0.800794 0.419581 0.516973 0.100 Uiso 1 1 calc R . . . .
H1AB H 0.746258 0.477866 0.528269 0.100 Uiso 1 1 calc R . . . .
C2A C 0.5364(12) 0.4224(4) 0.52278(13) 0.082(3) Uani 1 1 d . . . . .
H2A H 0.518643 0.415121 0.508218 0.098 Uiso 1 1 calc R . . . .
C3A C 0.5043(11) 0.3658(4) 0.53551(13) 0.081(3) Uani 1 1 d . . . . .
H3A H 0.386735 0.365622 0.540710 0.097 Uiso 1 1 calc R . . . .
C4A C 0.6290(10) 0.3701(4) 0.55297(13) 0.067(2) Uani 1 1 d . . . . .
C5A C 0.6265(10) 0.3379(3) 0.57235(13) 0.068(2) Uani 1 1 d . . . . .
H5A H 0.674958 0.299038 0.569574 0.081 Uiso 1 1 calc R . . . .
C6A C 0.7426(9) 0.3667(3) 0.58854(12) 0.059(2) Uani 1 1 d . . . . .
C7A C 0.7363(10) 0.3262(3) 0.60716(13) 0.081(2) Uani 1 1 d . . . . .
H7AA H 0.785664 0.288863 0.603231 0.097 Uiso 1 1 calc R . . . .
H7AB H 0.616912 0.319136 0.610375 0.097 Uiso 1 1 calc R . . . .
C8A C 0.8265(10) 0.3465(4) 0.62701(12) 0.082(3) Uani 1 1 d . . . . .
H8AA H 0.813460 0.388514 0.628575 0.098 Uiso 1 1 calc R . . . .
H8AB H 0.773578 0.327559 0.638658 0.098 Uiso 1 1 calc R . . . .
C9A C 1.0104(12) 0.3314(4) 0.62631(13) 0.077(2) Uani 1 1 d . . . . .
H9A H 1.033635 0.290015 0.629271 0.093 Uiso 1 1 calc R . . . .
C10A C 1.1587(11) 0.3721(4) 0.63184(14) 0.076(2) Uani 1 1 d . . . . .
C11A C 1.1212(10) 0.3559(3) 0.60994(14) 0.068(2) Uani 1 1 d . . . . .
H11A H 1.201999 0.327254 0.604353 0.082 Uiso 1 1 calc R . . . .
C12A C 1.0598(10) 0.3996(3) 0.59435(12) 0.069(2) Uani 1 1 d . . . . .
H12A H 1.008415 0.432772 0.601627 0.083 Uiso 1 1 calc R . . . .
C13A C 0.9258(10) 0.3758(3) 0.57901(12) 0.060(2) Uani 1 1 d . . . . .
C14A C 0.9041(11) 0.4201(4) 0.56081(13) 0.068(2) Uani 1 1 d . . . . .
C15A C 0.7548(11) 0.4066(4) 0.54757(12) 0.066(2) Uani 1 1 d . . . . .
C16A C 0.4211(11) 0.4710(4) 0.53033(13) 0.102(3) Uani 1 1 d . . . . .
H16A H 0.431197 0.474250 0.544863 0.153 Uiso 1 1 calc GR . . . .
H16B H 0.304608 0.462161 0.526809 0.153 Uiso 1 1 calc GR . . . .
H16C H 0.454105 0.507335 0.524098 0.153 Uiso 1 1 calc GR . . . .
C17A C 0.9949(10) 0.3195(3) 0.56928(12) 0.083(3) Uani 1 1 d . . . . .
H17A H 0.936534 0.312353 0.556652 0.124 Uiso 1 1 calc GR . . . .
H17B H 0.976279 0.287071 0.578360 0.124 Uiso 1 1 calc GR . . . .
H17C H 1.115324 0.323684 0.566753 0.124 Uiso 1 1 calc GR . . . .
C18A C 1.3151(11) 0.3459(4) 0.64142(12) 0.100(3) Uani 1 1 d . . . . .
H18A H 1.412909 0.369703 0.638256 0.150 Uiso 1 1 calc GR . . . .
H18B H 1.332451 0.307013 0.636201 0.150 Uiso 1 1 calc GR . . . .
H18C H 1.300277 0.344190 0.655928 0.150 Uiso 1 1 calc GR . . . .
C19A C 1.1248(12) 0.4349(4) 0.63895(11) 0.101(3) Uani 1 1 d . . . . .
H19A H 1.206032 0.460858 0.632694 0.151 Uiso 1 1 calc GR . . . .
H19B H 1.136245 0.436964 0.653498 0.151 Uiso 1 1 calc GR . . . .
H19C H 1.011022 0.446271 0.635113 0.151 Uiso 1 1 calc GR . . . .
C20A C 0.6643(9) 0.4273(3) 0.59471(11) 0.074(2) Uani 1 1 d . . . . .
H20A H 0.651705 0.451313 0.582784 0.111 Uiso 1 1 calc GR . . . .
H20B H 0.738915 0.446469 0.604236 0.111 Uiso 1 1 calc GR . . . .
H20C H 0.554332 0.421313 0.600886 0.111 Uiso 1 1 calc GR . . . .
O21A O 0.5337(10) 0.3151(3) 0.52334(10) 0.116(2) Uani 1 1 d . . . . .
H21A H 0.605298 0.294179 0.528880 0.174 Uiso 1 1 calc GR . . . .
O22A O 0.4534(7) 0.3286(2) 0.57882(9) 0.0818(16) Uani 1 1 d . . . . .
H22A H 0.409657 0.360150 0.581769 0.123 Uiso 1 1 calc GR . . . .
O23A O 1.0027(7) 0.4584(2) 0.55689(9) 0.0877(18) Uani 1 1 d . . . . .
O24A O 1.2137(6) 0.4203(2) 0.58441(8) 0.0798(16) Uani 1 1 d . . . . .
H24A H 1.188004 0.438534 0.574097 0.120 Uiso 1 1 calc GR . . . .
C1B C 0.4217(11) 0.0964(4) 0.53093(13) 0.088(3) Uani 1 1 d . . . . .
H1BA H 0.313278 0.100268 0.523861 0.106 Uiso 1 1 calc R . . . .
H1BB H 0.460648 0.056123 0.529942 0.106 Uiso 1 1 calc R . . . .
C2B C 0.5540(11) 0.1386(4) 0.52243(14) 0.083(3) Uani 1 1 d . . . . .
H2B H 0.492097 0.172783 0.517214 0.099 Uiso 1 1 calc R . . . .
C3B C 0.6597(11) 0.1593(4) 0.54107(13) 0.078(2) Uani 1 1 d . . . . .
H3B H 0.760640 0.134214 0.542678 0.094 Uiso 1 1 calc R . . . .
C4B C 0.5368(10) 0.1491(3) 0.55879(14) 0.066(2) Uani 1 1 d . . . . .
C5B C 0.5604(10) 0.1718(3) 0.57983(12) 0.064(2) Uani 1 1 d . . . . .
H5B H 0.515588 0.211955 0.579957 0.077 Uiso 1 1 calc R . . . .
C6B C 0.4502(10) 0.1355(3) 0.59562(12) 0.061(2) Uani 1 1 d . . . . .
C7B C 0.4648(9) 0.1679(3) 0.61604(12) 0.073(2) Uani 1 1 d . . . . .
H7BA H 0.585544 0.172875 0.618977 0.087 Uiso 1 1 calc R . . . .
H7BB H 0.416786 0.206733 0.614198 0.087 Uiso 1 1 calc R . . . .
C8B C 0.3812(10) 0.1410(4) 0.63488(12) 0.088(3) Uani 1 1 d . . . . .
H8BA H 0.392709 0.098652 0.634384 0.105 Uiso 1 1 calc R . . . .
H8BB H 0.439400 0.154875 0.647013 0.105 Uiso 1 1 calc R . . . .
C9B C 0.1948(12) 0.1569(4) 0.63609(13) 0.086(3) Uani 1 1 d . . . . .
H9B H 0.173778 0.197070 0.640764 0.103 Uiso 1 1 calc R . . . .
C10B C 0.0504(11) 0.1148(4) 0.64075(14) 0.082(3) Uani 1 1 d . . . . .
C11B C 0.0762(10) 0.1372(4) 0.61904(14) 0.073(2) Uani 1 1 d . . . . .
H11B H -0.007104 0.167138 0.615019 0.088 Uiso 1 1 calc R . . . .
C12B C 0.1340(11) 0.1002(4) 0.60187(12) 0.070(2) Uani 1 1 d . . . . .
H12B H 0.188525 0.064851 0.607366 0.085 Uiso 1 1 calc R . . . .
C13B C 0.2594(10) 0.1300(3) 0.58674(12) 0.060(2) Uani 1 1 d . . . . .
C14B C 0.2747(10) 0.0960(4) 0.56666(13) 0.063(2) Uani 1 1 d . . . . .
C15B C 0.4069(11) 0.1153(3) 0.55258(14) 0.070(2) Uani 1 1 d . . . . .
C16B C 0.6617(11) 0.1145(4) 0.50493(13) 0.119(4) Uani 1 1 d . . . . .
H16D H 0.715109 0.078498 0.509094 0.178 Uiso 1 1 calc GR . . . .
H16E H 0.748162 0.142504 0.501324 0.178 Uiso 1 1 calc GR . . . .
H16F H 0.589511 0.107211 0.493361 0.178 Uiso 1 1 calc GR . . . .
C17B C 0.5293(10) 0.0738(3) 0.59785(12) 0.081(3) Uani 1 1 d . . . . .
H17D H 0.531149 0.054757 0.584801 0.122 Uiso 1 1 calc GR . . . .
H17E H 0.461795 0.051040 0.607184 0.122 Uiso 1 1 calc GR . . . .
H17F H 0.643968 0.077152 0.602960 0.122 Uiso 1 1 calc GR . . . .
C18B C -0.1023(11) 0.1402(4) 0.65249(13) 0.119(3) Uani 1 1 d . . . . .
H18D H -0.112505 0.181331 0.649570 0.178 Uiso 1 1 calc GR . . . .
H18E H -0.084735 0.134828 0.666851 0.178 Uiso 1 1 calc GR . . . .
H18F H -0.205128 0.120450 0.648403 0.178 Uiso 1 1 calc GR . . . .
C19B C 0.0839(12) 0.0509(4) 0.64534(14) 0.122(4) Uani 1 1 d . . . . .
H19D H -0.018082 0.028576 0.642792 0.183 Uiso 1 1 calc GR . . . .
H19E H 0.116329 0.046679 0.659377 0.183 Uiso 1 1 calc GR . . . .
H19F H 0.174578 0.036828 0.636771 0.183 Uiso 1 1 calc GR . . . .
C20B C 0.1874(9) 0.1907(3) 0.58100(11) 0.068(2) Uani 1 1 d . . . . .
H20D H 0.251064 0.206354 0.569731 0.102 Uiso 1 1 calc GR . . . .
H20E H 0.197084 0.216630 0.592464 0.102 Uiso 1 1 calc GR . . . .
H20F H 0.069234 0.186884 0.577227 0.102 Uiso 1 1 calc GR . . . .
O21B O 0.7124(8) 0.2201(2) 0.53964(8) 0.0882(17) Uani 1 1 d . . . . .
H21B H 0.778244 0.223995 0.530008 0.132 Uiso 1 1 calc GR . . . .
O22B O 0.7363(7) 0.1754(2) 0.58558(10) 0.0825(16) Uani 1 1 d . . . . .
H22B H 0.776037 0.142200 0.586541 0.124 Uiso 1 1 calc GR . . . .
O23B O 0.1791(7) 0.0550(2) 0.56196(8) 0.0894(18) Uani 1 1 d . . . . .
O24B O -0.0240(7) 0.0836(2) 0.59198(8) 0.0837(16) Uani 1 1 d . . . . .
H24B H -0.002567 0.067567 0.581086 0.125 Uiso 1 1 calc GR . . . .
C1 C 0.5839(13) 0.2291(4) 0.69309(15) 0.117(3) Uani 1 1 d . . . . .
H1A H 0.675471 0.201637 0.696048 0.140 Uiso 1 1 calc R . . . .
H1B H 0.564870 0.230065 0.678482 0.140 Uiso 1 1 calc R . . . .
C2 C 0.4197(13) 0.2124(4) 0.70449(15) 0.097(3) Uani 1 1 d . . . . .
H2 H 0.443592 0.179333 0.713599 0.116 Uiso 1 1 calc R . . . .
C3 C 0.3633(12) 0.2665(4) 0.71747(16) 0.097(3) Uani 1 1 d . . . . .
H3 H 0.254130 0.281736 0.712390 0.117 Uiso 1 1 calc R . . . .
C4 C 0.5054(13) 0.3102(4) 0.71322(13) 0.075(2) Uani 1 1 d . . . . .
C5 C 0.5028(11) 0.3708(4) 0.72182(13) 0.074(2) Uani 1 1 d . . . . .
H5 H 0.550762 0.367714 0.735580 0.089 Uiso 1 1 calc R . . . .
C6 C 0.6259(11) 0.4115(4) 0.70979(12) 0.071(2) Uani 1 1 d . . . . .
C7 C 0.6253(10) 0.4703(4) 0.72176(12) 0.078(2) Uani 1 1 d . . . . .
H7A H 0.507074 0.481555 0.723977 0.093 Uiso 1 1 calc R . . . .
H7B H 0.675546 0.463076 0.735045 0.093 Uiso 1 1 calc R . . . .
C8 C 0.7190(11) 0.5230(4) 0.71216(14) 0.093(3) Uani 1 1 d . . . . .
H8A H 0.704519 0.522089 0.697484 0.112 Uiso 1 1 calc R . . . .
H8B H 0.669390 0.559158 0.717211 0.112 Uiso 1 1 calc R . . . .
C9 C 0.9072(12) 0.5214(4) 0.71727(14) 0.087(3) Uani 1 1 d . . . . .
H9 H 0.931152 0.533986 0.731265 0.105 Uiso 1 1 calc R . . . .
C10 C 1.0547(13) 0.5323(4) 0.70306(16) 0.087(3) Uani 1 1 d . . . . .
C11 C 1.0103(11) 0.4699(4) 0.71103(13) 0.079(3) Uani 1 1 d . . . . .
H11 H 1.088279 0.456162 0.721696 0.095 Uiso 1 1 calc R . . . .
C12 C 0.9422(11) 0.4210(4) 0.69767(13) 0.078(2) Uani 1 1 d . . . . .
H12 H 0.893031 0.438032 0.685281 0.094 Uiso 1 1 calc R . . . .
C13 C 0.8056(10) 0.3816(4) 0.70802(13) 0.064(2) Uani 1 1 d . . . . .
C14 C 0.7731(12) 0.3262(4) 0.69545(14) 0.078(3) Uani 1 1 d . . . . .
C15 C 0.6252(12) 0.2893(4) 0.70118(13) 0.076(2) Uani 1 1 d . . . . .
C16 C 0.2736(16) 0.1956(6) 0.68996(17) 0.172(5) Uani 1 1 d . . . . .
H16G H 0.170610 0.189449 0.697651 0.258 Uiso 1 1 calc GR . . . .
H16H H 0.303019 0.160243 0.682847 0.258 Uiso 1 1 calc GR . . . .
H16I H 0.255818 0.226651 0.680311 0.258 Uiso 1 1 calc GR . . . .
C17 C 0.5464(11) 0.4234(4) 0.68837(13) 0.099(3) Uani 1 1 d . . . . .
H17G H 0.535117 0.386988 0.681125 0.149 Uiso 1 1 calc GR . . . .
H17H H 0.619556 0.449336 0.680841 0.149 Uiso 1 1 calc GR . . . .
H17I H 0.435701 0.441015 0.689958 0.149 Uiso 1 1 calc GR . . . .
C18 C 1.2107(12) 0.5607(4) 0.71259(16) 0.122(4) Uani 1 1 d . . . . .
H18G H 1.186552 0.601119 0.715471 0.184 Uiso 1 1 calc GR . . . .
H18H H 1.305401 0.558175 0.703317 0.184 Uiso 1 1 calc GR . . . .
H18I H 1.238903 0.540728 0.725028 0.184 Uiso 1 1 calc GR . . . .
C19 C 1.0270(12) 0.5464(4) 0.68125(15) 0.114(3) Uani 1 1 d . . . . .
H19G H 1.116908 0.529286 0.673245 0.171 Uiso 1 1 calc GR . . . .
H19H H 1.027535 0.588186 0.679444 0.171 Uiso 1 1 calc GR . . . .
H19I H 0.918730 0.530889 0.676930 0.171 Uiso 1 1 calc GR . . . .
C20 C 0.8749(10) 0.3597(4) 0.72844(12) 0.085(3) Uani 1 1 d . . . . .
H20G H 0.865697 0.390257 0.738428 0.128 Uiso 1 1 calc GR . . . .
H20H H 0.992794 0.348658 0.726909 0.128 Uiso 1 1 calc GR . . . .
H20I H 0.809695 0.326262 0.732810 0.128 Uiso 1 1 calc GR . . . .
O21 O 0.3503(11) 0.2541(3) 0.73848(11) 0.148(3) Uani 1 1 d . . . . .
H21 H 0.283114 0.226983 0.740225 0.221 Uiso 1 1 calc GR . . . .
O22 O 0.3363(7) 0.3938(3) 0.72424(8) 0.0924(18) Uani 1 1 d . . . . .
H22 H 0.300486 0.405271 0.713188 0.139 Uiso 1 1 calc GR . . . .
O23 O 0.8677(8) 0.3096(3) 0.68136(10) 0.106(2) Uani 1 1 d . . . . .
O24 O 1.0903(7) 0.3873(2) 0.69227(9) 0.0866(17) Uani 1 1 d . . . . .
H24 H 1.155395 0.407567 0.685466 0.130 Uiso 1 1 calc GR . . . .
C25 C 1.1369(17) 0.2312(7) 0.5228(2) 0.189(7) Uani 1 1 d . . . . .
H25A H 1.216886 0.233327 0.511684 0.283 Uiso 1 1 calc GR . . . .
H25B H 1.173371 0.201637 0.532243 0.283 Uiso 1 1 calc GR . . . .
H25C H 1.131858 0.268440 0.529555 0.283 Uiso 1 1 calc GR . . . .
O26 O 0.9951(12) 0.2186(5) 0.51618(14) 0.176(4) Uani 1 1 d . . . . .
H26 H 1.005234 0.196859 0.506308 0.264 Uiso 1 1 calc GR . . . .
O28 O 0.026(12) 0.2201(6) 0.7518(12) 0.16(2) Uani 0.5 1 d . U P A -1
H28 H 0.102017 0.236017 0.758477 0.239 Uiso 0.5 1 calc GR . P A -1
C27 C 0.040(7) 0.1659(9) 0.7533(14) 0.26(3) Uani 0.5 1 d . U P A -1
H27A H -0.009925 0.147576 0.741592 0.386 Uiso 0.5 1 calc GR . P A -1
H27B H -0.017477 0.152764 0.765399 0.386 Uiso 0.5 1 calc GR . P A -1
H27C H 0.159246 0.155601 0.754131 0.386 Uiso 0.5 1 calc GR . P A -1

loop_
_atom_site_aniso_label
_atom_site_aniso_U_11
_atom_site_aniso_U_22
_atom_site_aniso_U_33
_atom_site_aniso_U_23
_atom_site_aniso_U_13
_atom_site_aniso_U_12
C1A 0.090(7) 0.060(6) 0.100(7) 0.002(5) -0.008(6) -0.005(5)
C2A 0.085(7) 0.085(7) 0.075(6) 0.012(6) -0.020(6) -0.018(6)
C3A 0.073(6) 0.086(7) 0.085(6) -0.022(6) -0.016(5) -0.002(5)
C4A 0.064(6) 0.062(6) 0.074(6) -0.006(5) -0.005(5) -0.007(5)
C5A 0.069(6) 0.040(5) 0.095(7) -0.004(5) 0.001(6) -0.001(5)
C6A 0.051(5) 0.055(5) 0.072(6) -0.002(5) 0.008(4) -0.004(4)
C7A 0.073(6) 0.077(6) 0.093(7) 0.006(6) 0.002(5) -0.010(5)
C8A 0.081(6) 0.076(6) 0.088(7) 0.018(5) 0.003(6) -0.016(5)
C9A 0.082(7) 0.060(6) 0.090(7) 0.007(5) -0.007(6) 0.010(6)
C10A 0.082(6) 0.065(6) 0.080(7) -0.007(5) -0.011(5) -0.001(5)
C11A 0.070(6) 0.052(5) 0.082(7) 0.004(5) -0.004(5) 0.008(5)
C12A 0.061(6) 0.059(6) 0.088(6) -0.013(5) 0.010(5) -0.003(5)
C13A 0.071(6) 0.042(5) 0.068(5) -0.015(5) -0.004(5) -0.007(4)
C14A 0.048(5) 0.082(7) 0.075(6) -0.007(6) 0.009(5) 0.009(5)
C15A 0.073(6) 0.057(5) 0.068(6) 0.002(5) -0.002(5) 0.001(5)
C16A 0.091(7) 0.073(7) 0.144(9) -0.015(6) -0.010(6) -0.003(6)
C17A 0.078(6) 0.082(6) 0.088(6) -0.014(5) 0.006(5) 0.008(5)
C18A 0.101(7) 0.110(8) 0.090(7) 0.004(6) -0.022(6) 0.006(7)
C19A 0.125(8) 0.094(8) 0.084(7) -0.024(5) 0.002(6) -0.002(7)
C20A 0.064(5) 0.075(6) 0.084(6) -0.009(5) 0.007(5) 0.014(5)
O21A 0.147(6) 0.090(5) 0.112(5) -0.029(4) -0.048(4) 0.014(4)
O22A 0.059(4) 0.076(4) 0.110(4) -0.002(4) 0.001(3) 0.002(3)
O23A 0.071(4) 0.074(4) 0.118(5) 0.021(4) -0.006(3) -0.021(3)
O24A 0.065(4) 0.078(4) 0.096(5) 0.007(3) -0.003(3) -0.003(3)
C1B 0.090(7) 0.078(6) 0.097(7) -0.013(6) 0.015(6) -0.008(6)
C2B 0.086(7) 0.072(6) 0.090(7) 0.005(6) 0.014(6) 0.012(6)
C3B 0.086(6) 0.063(6) 0.086(7) 0.006(5) 0.003(6) -0.012(5)
C4B 0.065(5) 0.050(5) 0.083(7) 0.015(5) 0.009(5) 0.000(4)
C5B 0.067(6) 0.050(5) 0.075(6) -0.005(5) 0.002(5) -0.011(5)
C6B 0.063(5) 0.053(5) 0.069(6) -0.011(5) -0.013(4) 0.005(4)
C7B 0.066(5) 0.062(6) 0.091(7) 0.011(5) -0.004(5) -0.003(5)
C8B 0.071(6) 0.105(7) 0.088(7) 0.006(6) -0.001(5) -0.013(6)
C9B 0.084(7) 0.086(7) 0.087(7) -0.011(5) 0.013(6) -0.004(6)
C10B 0.078(7) 0.079(7) 0.090(7) 0.007(6) 0.004(6) -0.010(6)
C11B 0.067(6) 0.066(6) 0.087(7) -0.003(6) -0.006(5) 0.006(5)
C12B 0.068(6) 0.058(6) 0.086(6) -0.006(5) 0.006(5) -0.001(5)
C13B 0.063(5) 0.037(5) 0.080(6) 0.011(5) 0.004(5) 0.006(4)
C14B 0.052(5) 0.061(6) 0.078(6) 0.001(5) -0.005(5) 0.000(5)
C15B 0.077(6) 0.056(6) 0.077(6) -0.007(5) 0.003(5) -0.013(5)
C16B 0.115(8) 0.121(8) 0.120(8) -0.036(7) 0.030(7) -0.023(7)
C17B 0.070(6) 0.075(6) 0.098(6) 0.013(5) 0.005(5) 0.006(5)
C18B 0.100(8) 0.154(9) 0.103(7) -0.002(7) 0.031(6) -0.006(8)
C19B 0.121(8) 0.130(10) 0.114(8) 0.047(7) -0.005(7) -0.011(8)
C20B 0.077(6) 0.048(5) 0.079(5) 0.002(4) -0.003(4) 0.000(4)
O21B 0.102(5) 0.066(4) 0.097(5) 0.003(3) 0.022(3) -0.007(3)
O22B 0.059(4) 0.073(4) 0.116(4) -0.003(4) -0.004(3) -0.006(3)
O23B 0.077(4) 0.082(4) 0.109(5) -0.019(4) 0.006(3) -0.025(3)
O24B 0.069(4) 0.079(4) 0.102(5) -0.009(4) 0.002(3) -0.015(3)
C1 0.124(9) 0.080(7) 0.146(9) -0.024(7) 0.050(8) -0.005(7)
C2 0.104(8) 0.076(7) 0.110(8) 0.000(6) 0.020(7) -0.009(6)
C3 0.086(7) 0.093(8) 0.113(9) -0.015(7) 0.011(7) 0.011(7)
C4 0.085(7) 0.072(7) 0.069(6) -0.010(5) 0.007(5) 0.008(6)
C5 0.067(6) 0.082(7) 0.073(6) 0.001(6) 0.008(5) 0.001(6)
C6 0.079(6) 0.076(6) 0.058(6) -0.007(5) -0.001(5) 0.013(5)
C7 0.069(6) 0.079(7) 0.086(6) -0.004(6) 0.002(5) 0.012(5)
C8 0.082(7) 0.092(8) 0.106(7) 0.005(6) 0.007(6) 0.011(6)
C9 0.083(7) 0.077(7) 0.101(7) 0.001(6) -0.014(6) 0.002(6)
C10 0.084(7) 0.064(7) 0.112(8) 0.025(6) 0.013(7) -0.001(6)
C11 0.075(6) 0.070(7) 0.092(7) 0.000(6) -0.001(5) 0.015(5)
C12 0.078(6) 0.077(7) 0.080(6) 0.007(6) 0.001(5) 0.008(6)
C13 0.061(6) 0.057(6) 0.074(6) 0.001(5) 0.010(5) 0.006(5)
C14 0.087(7) 0.078(7) 0.068(6) 0.002(6) 0.017(6) 0.009(6)
C15 0.085(7) 0.047(6) 0.096(7) -0.011(5) 0.016(6) -0.005(5)
C16 0.157(11) 0.209(14) 0.150(11) -0.064(10) 0.004(10) 0.001(11)
C17 0.093(7) 0.105(8) 0.101(7) 0.004(6) 0.001(6) 0.004(6)
C18 0.086(7) 0.096(8) 0.185(10) 0.018(7) -0.004(8) -0.016(7)
C19 0.123(8) 0.092(7) 0.126(9) 0.026(7) 0.012(7) -0.018(7)
C20 0.087(6) 0.090(7) 0.079(6) 0.014(5) 0.002(5) -0.002(5)
O21 0.214(9) 0.121(7) 0.108(5) -0.012(4) 0.064(5) -0.051(6)
O22 0.079(4) 0.083(5) 0.115(5) -0.005(4) 0.011(4) 0.015(4)
O23 0.106(5) 0.100(5) 0.111(5) -0.029(4) 0.025(4) -0.012(4)
O24 0.065(4) 0.088(4) 0.107(5) -0.003(3) 0.018(3) 0.008(4)
C25 0.167(14) 0.262(19) 0.137(11) -0.051(11) -0.034(11) 0.049(15)
O26 0.153(8) 0.230(10) 0.146(8) -0.063(7) 0.040(6) -0.072(8)
O28 0.16(5) 0.104(9) 0.22(3) -0.05(3) -0.01(3) 0.04(2)
C27 0.30(5) 0.136(16) 0.34(6) 0.08(5) 0.12(5) 0.17(3)

loop_
_atom_type_symbol
_atom_type_description
_atom_type_scat_dispersion_real
_atom_type_scat_dispersion_imag
_atom_type_scat_source
C C 0.0181 0.0091 'International Tables Vol C Tables 4.2.6.8 and 6.1.1.4'
H H 0.0000 0.0000 'International Tables Vol C Tables 4.2.6.8 and 6.1.1.4'
O O 0.0492 0.0322 'International Tables Vol C Tables 4.2.6.8 and 6.1.1.4'

loop_
_geom_angle_atom_site_label_1
_geom_angle_atom_site_label_2
_geom_angle_atom_site_label_3
_geom_angle
C15A C1A C2A 102.9(7)
C1A C2A C3A 102.5(7)
C16A C2A C1A 111.3(7)
C16A C2A C3A 109.6(8)
C4A C3A C2A 104.5(7)
O21A C3A C2A 110.3(7)
O21A C3A C4A 111.9(7)
C5A C4A C3A 128.1(8)
C15A C4A C3A 108.3(8)
C15A C4A C5A 123.4(8)
C4A C5A C6A 112.0(7)
O22A C5A C4A 110.1(7)
O22A C5A C6A 114.4(7)
C5A C6A C13A 108.4(6)
C5A C6A C20A 108.9(6)
C7A C6A C5A 105.9(6)
C7A C6A C13A 115.1(6)
C7A C6A C20A 108.3(6)
C20A C6A C13A 110.0(6)
C6A C7A C8A 118.4(7)
C9A C8A C7A 110.3(7)
C8A C9A C10A 126.0(7)
C8A C9A C11A 120.0(7)
C11A C9A C10A 60.1(6)
C9A C10A C19A 120.7(8)
C11A C10A C9A 58.7(5)
C11A C10A C19A 119.0(7)
C18A C10A C9A 118.4(7)
C18A C10A C11A 117.4(8)
C18A C10A C19A 112.7(8)
C9A C11A C10A 61.2(6)
C9A C11A C12A 123.6(7)
C12A C11A C10A 123.1(7)
C11A C12A C13A 115.1(6)
O24A C12A C11A 104.9(6)
O24A C12A C13A 112.5(6)
C12A C13A C6A 113.7(6)
C12A C13A C14A 109.9(6)
C14A C13A C6A 106.7(6)
C17A C13A C6A 112.0(6)
C17A C13A C12A 109.0(6)
C17A C13A C14A 105.1(6)
C15A C14A C13A 113.3(8)
O23A C14A C13A 124.4(8)
O23A C14A C15A 122.1(9)
C4A C15A C1A 113.8(8)
C4A C15A C14A 123.4(8)
C14A C15A C1A 122.7(8)
C15B C1B C2B 102.7(7)
C1B C2B C3B 105.4(7)
C1B C2B C16B 115.1(8)
C16B C2B C3B 114.2(8)
C4B C3B C2B 102.7(7)
O21B C3B C2B 113.1(7)
O21B C3B C4B 112.0(7)
C5B C4B C3B 125.2(8)
C15B C4B C3B 109.5(8)
C15B C4B C5B 125.3(8)
C4B C5B C6B 111.0(6)
O22B C5B C4B 112.6(7)
O22B C5B C6B 112.4(6)
C5B C6B C13B 108.0(6)
C7B C6B C5B 106.2(6)
C7B C6B C13B 115.0(6)
C7B C6B C17B 109.0(6)
C17B C6B C5B 108.8(6)
C17B C6B C13B 109.6(6)
C8B C7B C6B 118.8(6)
C9B C8B C7B 111.1(7)
C8B C9B C10B 125.5(8)
C8B C9B C11B 118.7(7)
C10B C9B C11B 60.4(5)
C9B C10B C11B 60.1(5)
C9B C10B C18B 116.2(8)
C11B C10B C18B 116.4(8)
C19B C10B C9B 121.6(8)
C19B C10B C11B 119.0(8)
C19B C10B C18B 113.5(8)
C9B C11B C10B 59.5(5)
C12B C11B C9B 122.9(7)
C12B C11B C10B 124.1(8)
C11B C12B C13B 115.4(7)
O24B C12B C11B 103.3(6)
O24B C12B C13B 111.6(6)
C12B C13B C6B 112.9(6)
C14B C13B C6B 106.2(6)
C14B C13B C12B 112.1(6)
C14B C13B C20B 105.9(6)
C20B C13B C6B 111.0(6)
C20B C13B C12B 108.6(6)
C15B C14B C13B 116.5(8)
O23B C14B C13B 123.4(7)
O23B C14B C15B 120.0(8)
C4B C15B C1B 113.4(8)
C4B C15B C14B 121.4(8)
C14B C15B C1B 125.0(8)
C15 C1 C2 103.5(8)
C1 C2 C3 107.8(8)
C1 C2 C16 112.4(8)
C16 C2 C3 109.0(8)
C4 C3 C2 102.3(8)
O21 C3 C2 113.3(8)
O21 C3 C4 111.3(8)
C5 C4 C3 122.0(8)
C15 C4 C3 113.1(9)
C15 C4 C5 124.9(9)
C4 C5 C6 110.7(7)
O22 C5 C4 113.5(8)
O22 C5 C6 114.0(7)
C5 C6 C7 104.9(7)
C5 C6 C13 109.4(7)
C5 C6 C17 108.4(7)
C7 C6 C13 114.6(7)
C7 C6 C17 107.8(7)
C17 C6 C13 111.5(6)
C8 C7 C6 117.7(7)
C9 C8 C7 110.7(8)
C10 C9 C8 127.3(8)
C11 C9 C8 119.1(8)
C11 C9 C10 62.8(6)
C9 C10 C11 57.9(5)
C9 C10 C18 115.6(9)
C18 C10 C11 115.6(8)
C19 C10 C9 121.5(9)
C19 C10 C11 119.3(9)
C19 C10 C18 115.0(9)
C9 C11 C10 59.2(6)
C9 C11 C12 123.6(8)
C12 C11 C10 123.9(8)
C11 C12 C13 114.5(7)
O24 C12 C11 104.7(7)
O24 C12 C13 110.7(6)
C12 C13 C6 113.4(7)
C14 C13 C6 104.5(7)
C14 C13 C12 110.9(7)
C20 C13 C6 113.3(6)
C20 C13 C12 109.2(7)
C20 C13 C14 105.1(7)
C15 C14 C13 117.5(8)
O23 C14 C13 123.6(9)
O23 C14 C15 118.8(9)
C4 C15 C1 112.9(9)
C4 C15 C14 120.3(9)
C14 C15 C1 126.6(9)

loop_
_geom_bond_atom_site_label_1
_geom_bond_atom_site_label_2
_geom_bond_distance
C1A C2A 1.547(10)
C1A C15A 1.501(10)
C2A C3A 1.557(10)
C2A C16A 1.511(10)
C3A C4A 1.507(10)
C3A O21A 1.425(8)
C4A C5A 1.469(10)
C4A C15A 1.337(10)
C5A C6A 1.544(9)
C5A O22A 1.434(8)
C6A C7A 1.532(10)
C6A C13A 1.576(10)
C6A C20A 1.565(9)
C7A C8A 1.551(10)
C8A C9A 1.479(10)
C9A C10A 1.528(11)
C9A C11A 1.489(10)
C10A C11A 1.512(11)
C10A C18A 1.499(10)
C10A C19A 1.530(10)
C11A C12A 1.507(9)
C12A C13A 1.551(9)
C12A O24A 1.446(8)
C13A C14A 1.573(10)
C13A C17A 1.533(9)
C14A C15A 1.487(11)
C14A O23A 1.193(8)
C1B C2B 1.518(10)
C1B C15B 1.489(10)
C2B C3B 1.549(10)
C2B C16B 1.526(10)
C3B C4B 1.526(10)
C3B O21B 1.449(8)
C4B C5B 1.486(10)
C4B C15B 1.338(9)
C5B C6B 1.581(9)
C5B O22B 1.427(8)
C6B C7B 1.534(9)
C6B C13B 1.605(10)
C6B C17B 1.544(9)
C7B C8B 1.527(9)
C8B C9B 1.503(10)
C9B C10B 1.512(11)
C9B C11B 1.521(11)
C10B C11B 1.527(11)
C10B C18B 1.534(10)
C10B C19B 1.512(11)
C11B C12B 1.478(10)
C12B C13B 1.553(9)
C12B O24B 1.445(8)
C13B C14B 1.534(10)
C13B C20B 1.540(9)
C14B C15B 1.454(10)
C14B O23B 1.235(8)
C1 C2 1.534(11)
C1 C15 1.508(11)
C2 C3 1.562(11)
C2 C16 1.535(12)
C3 C4 1.518(12)
C3 O21 1.410(10)
C4 C5 1.494(11)
C4 C15 1.315(10)
C5 C6 1.552(10)
C5 O22 1.412(9)
C6 C7 1.553(10)
C6 C13 1.566(10)
C6 C17 1.560(10)
C7 C8 1.542(11)
C8 C9 1.509(11)
C9 C10 1.502(11)
C9 C11 1.482(10)
C10 C11 1.555(11)
C10 C18 1.515(12)
C10 C19 1.483(11)
C11 C12 1.516(10)
C12 C13 1.551(10)
C12 O24 1.434(8)
C13 C14 1.531(10)
C13 C20 1.529(9)
C14 C15 1.477(11)
C14 O23 1.242(8)
C25 O26 1.224(12)
O28 C27 1.25(2)

loop_
_geom_torsion_atom_site_label_1
_geom_torsion_atom_site_label_2
_geom_torsion_atom_site_label_3
_geom_torsion_atom_site_label_4
_geom_torsion
C1A C2A C3A C4A 27.9(9)
C1A C2A C3A O21A -92.6(8)
C2A C1A C15A C4A 12.8(9)
C2A C1A C15A C14A -163.7(7)
C2A C3A C4A C5A 162.5(8)
C2A C3A C4A C15A -21.3(9)
C3A C4A C5A C6A -163.3(7)
C3A C4A C5A O22A -34.9(11)
C3A C4A C15A C1A 5.4(9)
C3A C4A C15A C14A -178.1(7)
C4A C5A C6A C7A -176.2(6)
C4A C5A C6A C13A -52.1(8)
C4A C5A C6A C20A 67.6(8)
C5A C4A C15A C1A -178.2(7)
C5A C4A C15A C14A -1.7(12)
C5A C6A C7A C8A -174.0(7)
C5A C6A C13A C12A -175.0(6)
C5A C6A C13A C14A 63.7(7)
C5A C6A C13A C17A -50.9(8)
C6A C7A C8A C9A -84.4(9)
C6A C13A C14A C15A -45.0(8)
C6A C13A C14A O23A 140.0(8)
C7A C6A C13A C12A -56.7(9)
C7A C6A C13A C14A -178.0(6)
C7A C6A C13A C17A 67.5(9)
C7A C8A C9A C10A 133.4(9)
C7A C8A C9A C11A 60.3(10)
C8A C9A C10A C11A -107.2(10)
C8A C9A C10A C18A 146.4(8)
C8A C9A C10A C19A 0.2(13)
C8A C9A C11A C10A 116.9(9)
C8A C9A C11A C12A 4.4(12)
C9A C10A C11A C12A 113.3(9)
C9A C11A C12A C13A -67.4(10)
C9A C11A C12A O24A 168.5(7)
C10A C9A C11A C12A -112.5(9)
C10A C11A C12A C13A -142.4(8)
C10A C11A C12A O24A 93.4(9)
C11A C9A C10A C18A -106.4(9)
C11A C9A C10A C19A 107.3(9)
C11A C12A C13A C6A 73.4(9)
C11A C12A C13A C14A -167.1(6)
C11A C12A C13A C17A -52.4(9)
C12A C13A C14A C15A -168.7(6)
C12A C13A C14A O23A 16.3(10)
C13A C6A C7A C8A 66.2(9)
C13A C14A C15A C1A -168.9(6)
C13A C14A C15A C4A 15.0(10)
C15A C1A C2A C3A -24.3(8)
C15A C1A C2A C16A 92.7(8)
C15A C4A C5A C6A 21.0(10)
C15A C4A C5A O22A 149.5(7)
C16A C2A C3A C4A -90.4(8)
C16A C2A C3A O21A 149.1(7)
C17A C13A C14A C15A 74.1(8)
C17A C13A C14A O23A -100.8(9)
C18A C10A C11A C9A 108.2(8)
C18A C10A C11A C12A -138.5(8)
C19A C10A C11A C9A -110.2(9)
C19A C10A C11A C12A 3.1(13)
C20A C6A C7A C8A -57.3(9)
C20A C6A C13A C12A 65.9(8)
C20A C6A C13A C14A -55.4(8)
C20A C6A C13A C17A -169.9(6)
O21A C3A C4A C5A -78.2(10)
O21A C3A C4A C15A 98.0(9)
O22A C5A C6A C7A 57.7(8)
O22A C5A C6A C13A -178.2(6)
O22A C5A C6A C20A -58.6(8)
O23A C14A C15A C1A 6.3(12)
O23A C14A C15A C4A -169.9(7)
O24A C12A C13A C6A -166.6(6)
O24A C12A C13A C14A -47.1(8)
O24A C12A C13A C17A 67.6(8)
C1B C2B C3B C4B -23.3(8)
C1B C2B C3B O21B -144.2(7)
C2B C1B C15B C4B -16.6(9)
C2B C1B C15B C14B 168.4(7)
C2B C3B C4B C5B -167.8(7)
C2B C3B C4B C15B 13.8(8)
C3B C4B C5B C6B -159.6(7)
C3B C4B C5B O22B -32.6(10)
C3B C4B C15B C1B 1.6(9)
C3B C4B C15B C14B 176.8(6)
C4B C5B C6B C7B -172.3(6)
C4B C5B C6B C13B -48.4(8)
C4B C5B C6B C17B 70.5(8)
C5B C4B C15B C1B -176.8(7)
C5B C4B C15B C14B -1.6(12)
C5B C6B C7B C8B -175.9(6)
C5B C6B C13B C12B -174.6(6)
C5B C6B C13B C14B 62.2(7)
C5B C6B C13B C20B -52.4(8)
C6B C7B C8B C9B -84.2(9)
C6B C13B C14B C15B -47.8(8)
C6B C13B C14B O23B 134.0(7)
C7B C6B C13B C12B -56.2(9)
C7B C6B C13B C14B -179.3(6)
C7B C6B C13B C20B 66.1(8)
C7B C8B C9B C10B 134.1(9)
C7B C8B C9B C11B 61.6(11)
C8B C9B C10B C11B -105.9(10)
C8B C9B C10B C18B 147.3(9)
C8B C9B C10B C19B 1.8(14)
C8B C9B C11B C10B 116.7(10)
C8B C9B C11B C12B 3.5(13)
C9B C10B C11B C12B 111.3(9)
C9B C11B C12B C13B -68.5(11)
C9B C11B C12B O24B 169.4(8)
C10B C9B C11B C12B -113.2(9)
C10B C11B C12B C13B -141.6(8)
C10B C11B C12B O24B 96.4(9)
C11B C9B C10B C18B -106.8(9)
C11B C9B C10B C19B 107.6(9)
C11B C12B C13B C6B 75.8(9)
C11B C12B C13B C14B -164.4(7)
C11B C12B C13B C20B -47.7(9)
C12B C13B C14B C15B -171.4(6)
C12B C13B C14B O23B 10.4(10)
C13B C6B C7B C8B 64.7(9)
C13B C14B C15B C1B -167.5(7)
C13B C14B C15B C4B 17.9(10)
C15B C1B C2B C3B 24.1(8)
C15B C1B C2B C16B 150.9(8)
C15B C4B C5B C6B 18.5(10)
C15B C4B C5B O22B 145.5(7)
C16B C2B C3B C4B -150.6(8)
C16B C2B C3B O21B 88.5(9)
C17B C6B C7B C8B -58.8(9)
C17B C6B C13B C12B 67.1(8)
C17B C6B C13B C14B -56.1(8)
C17B C6B C13B C20B -170.7(6)
C18B C10B C11B C9B 106.5(9)
C18B C10B C11B C12B -142.3(8)
C19B C10B C11B C9B -111.8(9)
C19B C10B C11B C12B -0.5(13)
C20B C13B C14B C15B 70.3(8)
C20B C13B C14B O23B -107.9(8)
O21B C3B C4B C5B -46.2(10)
O21B C3B C4B C15B 135.4(7)
O22B C5B C6B C7B 60.6(8)
O22B C5B C6B C13B -175.5(6)
O22B C5B C6B C17B -56.6(8)
O23B C14B C15B C1B 10.8(12)
O23B C14B C15B C4B -163.8(7)
O24B C12B C13B C6B -166.6(6)
O24B C12B C13B C14B -46.8(8)
O24B C12B C13B C20B 69.8(8)
C1 C2 C3 C4 -2.3(10)
C1 C2 C3 O21 -122.2(9)
C2 C1 C15 C4 -6.2(10)
C2 C1 C15 C14 179.4(8)
C2 C3 C4 C5 177.2(8)
C2 C3 C4 C15 -1.6(10)
C3 C4 C5 C6 -161.4(8)
C3 C4 C5 O22 -31.8(11)
C3 C4 C15 C1 5.1(11)
C3 C4 C15 C14 179.9(7)
C4 C5 C6 C7 -173.9(7)
C4 C5 C6 C13 -50.5(9)
C4 C5 C6 C17 71.2(9)
C5 C4 C15 C1 -173.7(8)
C5 C4 C15 C14 1.1(13)
C5 C6 C7 C8 -172.6(7)
C5 C6 C13 C12 -175.5(7)
C5 C6 C13 C14 63.6(8)
C5 C6 C13 C20 -50.3(9)
C6 C7 C8 C9 -84.8(10)
C6 C13 C14 C15 -46.7(9)
C6 C13 C14 O23 136.2(8)
C7 C6 C13 C12 -58.1(10)
C7 C6 C13 C14 -179.0(7)
C7 C6 C13 C20 67.2(9)
C7 C8 C9 C10 135.6(9)
C7 C8 C9 C11 59.1(11)
C8 C9 C10 C11 -107.3(10)
C8 C9 C10 C18 147.4(9)
C8 C9 C10 C19 -0.2(14)
C8 C9 C11 C10 119.6(10)
C8 C9 C11 C12 6.9(13)
C9 C10 C11 C12 112.0(9)
C9 C11 C12 C13 -69.5(11)
C9 C11 C12 O24 169.1(8)
C10 C9 C11 C12 -112.6(10)
C10 C11 C12 C13 -142.5(8)
C10 C11 C12 O24 96.1(9)
C11 C9 C10 C18 -105.3(9)
C11 C9 C10 C19 107.1(10)
C11 C12 C13 C6 75.2(9)
C11 C12 C13 C14 -167.6(7)
C11 C12 C13 C20 -52.2(9)
C12 C13 C14 C15 -169.3(7)
C12 C13 C14 O23 13.7(11)
C13 C6 C7 C8 67.4(9)
C13 C14 C15 C1 -170.5(8)
C13 C14 C15 C4 15.5(12)
C15 C1 C2 C3 4.8(10)
C15 C1 C2 C16 125.0(9)
C15 C4 C5 C6 17.4(12)
C15 C4 C5 O22 147.0(8)
C16 C2 C3 C4 -124.6(9)
C16 C2 C3 O21 115.6(10)
C17 C6 C7 C8 -57.3(10)
C17 C6 C13 C12 64.6(9)
C17 C6 C13 C14 -56.2(9)
C17 C6 C13 C20 -170.1(7)
C18 C10 C11 C9 105.4(9)
C18 C10 C11 C12 -142.6(9)
C19 C10 C11 C9 -110.8(10)
C19 C10 C11 C12 1.2(13)
C20 C13 C14 C15 72.8(8)
C20 C13 C14 O23 -104.2(9)
O21 C3 C4 C5 -61.5(11)
O21 C3 C4 C15 119.7(9)
O22 C5 C6 C7 56.8(9)
O22 C5 C6 C13 -179.9(7)
O22 C5 C6 C17 -58.2(9)
O23 C14 C15 C1 6.7(13)
O23 C14 C15 C4 -167.3(8)
O24 C12 C13 C6 -166.7(7)
O24 C12 C13 C14 -49.5(9)
O24 C12 C13 C20 65.9(9)
